data_4083625
loop_
_publ_author_name
'Song, Xu'
'Chan, Kin Shing'

_publ_section_title
;
 Syntheses of Acyliridium Porphyrins by Aldehydic Carbon&#x2212;Hydrogen
 Bond Activation with Iridium(III) Porphyrin Chloride and Methyl
;
_journal_issue 4
_journal_name_full Organometallics
_journal_page_first 965
_journal_paper_doi 10.1021/om060849+
_journal_volume 26
_journal_year 2007
_chemical_formula_sum 'C62 H49 Ir N4 O'
_chemical_formula_weight 1058.25
_chemical_name_systematic
; 
 ? 
;
_space_group_IT_number 14
_symmetry_cell_setting monoclinic
_symmetry_space_group_name_Hall '-P 2ybc'
_symmetry_space_group_name_H-M 'P 1 21/c 1'
_atom_sites_solution_hydrogens geom
_atom_sites_solution_primary direct
_atom_sites_solution_secondary difmap
_audit_creation_method SHELXL-97
_cell_angle_alpha 90.00
_cell_angle_beta 98.424(2)
_cell_angle_gamma 90.00
_cell_formula_units_Z 4
_cell_length_a 11.4151(12)
_cell_length_b 17.8705(18)
_cell_length_c 24.260(2)
_cell_measurement_reflns_used 952
_cell_measurement_temperature 293(2)
_cell_measurement_theta_max 27.80
_cell_measurement_theta_min 2.20
_cell_volume 4895.5(8)
_computing_cell_refinement 'BRUKER SMART CCD DIFFRACTOMETER'
_computing_data_collection 'BRUKER SMART CCD DIFFRACTOMETER'
_computing_data_reduction 'BRUKER SMART CCD DIFFRACTOMETER'
_computing_molecular_graphics 'SIEMENS SHELXTL'
_computing_publication_material 'SIEMENS SHELXTL'
_computing_structure_refinement 'SHELXL-97 (Sheldrick, 1997)'
_computing_structure_solution 'SHELXS-97 (Sheldrick, 1990)'
_diffrn_ambient_temperature 293(2)
_diffrn_measured_fraction_theta_full 0.998
_diffrn_measured_fraction_theta_max 0.998
_diffrn_measurement_device_type 'BRUKER SMART CCD DIFFRACTOMETER'
_diffrn_measurement_method 'OMEGA SCAN'
_diffrn_radiation_monochromator graphite
_diffrn_radiation_source 'fine-focus sealed tube'
_diffrn_radiation_type MoK\a
_diffrn_radiation_wavelength 0.71073
_diffrn_reflns_av_R_equivalents 0.0460
_diffrn_reflns_av_sigmaI/netI 0.0515
_diffrn_reflns_limit_h_max 13
_diffrn_reflns_limit_h_min -13
_diffrn_reflns_limit_k_max 21
_diffrn_reflns_limit_k_min -21
_diffrn_reflns_limit_l_max 24
_diffrn_reflns_limit_l_min -28
_diffrn_reflns_number 26038
_diffrn_reflns_theta_full 25.00
_diffrn_reflns_theta_max 25.00
_diffrn_reflns_theta_min 1.42
_exptl_absorpt_coefficient_mu 2.774
_exptl_absorpt_correction_T_max 1.000
_exptl_absorpt_correction_T_min 0.728164
_exptl_absorpt_correction_type SADABS
_exptl_crystal_colour Red
_exptl_crystal_density_diffrn 1.436
_exptl_crystal_density_meas 0
_exptl_crystal_density_method 'not measured'
_exptl_crystal_description Block
_exptl_crystal_F_000 2136
_exptl_crystal_size_max 0.40
_exptl_crystal_size_mid 0.30
_exptl_crystal_size_min 0.20
_refine_diff_density_max 2.799
_refine_diff_density_min -1.664
_refine_diff_density_rms 0.110
_refine_ls_extinction_method none
_refine_ls_goodness_of_fit_ref 1.079
_refine_ls_hydrogen_treatment riding
_refine_ls_matrix_type full
_refine_ls_number_parameters 613
_refine_ls_number_reflns 8607
_refine_ls_number_restraints 20
_refine_ls_restrained_S_all 1.079
_refine_ls_R_factor_all 0.0835
_refine_ls_R_factor_gt 0.0524
_refine_ls_shift/su_max 0.001
_refine_ls_shift/su_mean 0.000
_refine_ls_structure_factor_coef Fsqd
_refine_ls_weighting_details 'calc w=1/[\s^2^(Fo^2^)+(0.0243P)^2^+24.8934P] where P=(Fo^2^+2Fc^2^)/3'
_refine_ls_weighting_scheme calc
_refine_ls_wR_factor_gt 0.1052
_refine_ls_wR_factor_ref 0.1211
_reflns_number_gt 6019
_reflns_number_total 8607
_reflns_threshold_expression >2sigma(I)
_cod_data_source_file om060849%2Bsi20061127_073248.cif
_cod_data_source_block Ir(ttp)COPh(2a)
_cod_depositor_comments
;
The following automatic conversions were performed:

'_symmetry_cell_setting' value 'Monoclinic' changed to 'monoclinic'
according to
/usr/data/users/saulius/automatic-downloads/retrospective/ACS/lib/dictionaries/cif_core.dic
dictionary named 'cif_core.dic' version 2.4.2 from 2011-04-26.

Automatic conversion script
Id: cif_fix_values 2281 2013-09-26 08:29:07Z andrius 
;
_cod_original_cell_volume 4895.5(9)
_cod_original_sg_symbol_H-M P2(1)/c
_cod_database_code 4083625

loop_
_symmetry_equiv_pos_as_xyz
'x, y, z'
'-x, y+1/2, -z+1/2'
'-x, -y, -z'
'x, -y-1/2, z-1/2'

loop_
_atom_site_label
_atom_site_type_symbol
_atom_site_fract_x
_atom_site_fract_y
_atom_site_fract_z
_atom_site_U_iso_or_equiv
_atom_site_adp_type
_atom_site_occupancy
_atom_site_symmetry_multiplicity
_atom_site_calc_flag
_atom_site_refinement_flags
Ir1 Ir -0.02139(3) 0.711383(19) 0.107635(12) 0.05337(12) Uani 1 1 d .
N1 N -0.0525(5) 0.7062(4) 0.1886(2) 0.0536(16) Uani 1 1 d .
N2 N 0.1413(5) 0.6640(4) 0.1305(2) 0.0536(16) Uani 1 1 d .
N3 N 0.0142(6) 0.7230(4) 0.0283(3) 0.0576(17) Uani 1 1 d .
N4 N -0.1788(6) 0.7657(3) 0.0865(2) 0.0531(16) Uani 1 1 d .
C1 C -0.1531(7) 0.7303(4) 0.2089(3) 0.054(2) Uani 1 1 d .
C2 C -0.1419(7) 0.7112(5) 0.2661(3) 0.065(2) Uani 1 1 d .
H2A H -0.1980 0.7203 0.2895 0.078 Uiso 1 1 calc R
C3 C -0.0373(7) 0.6781(5) 0.2808(3) 0.064(2) Uani 1 1 d .
H3A H -0.0084 0.6595 0.3160 0.077 Uiso 1 1 calc R
C4 C 0.0226(7) 0.6761(5) 0.2329(3) 0.055(2) Uani 1 1 d .
C5 C 0.1343(7) 0.6459(4) 0.2307(3) 0.0534(19) Uani 1 1 d .
C6 C 0.1877(7) 0.6405(5) 0.1832(3) 0.0529(19) Uani 1 1 d .
C7 C 0.3031(7) 0.6097(5) 0.1808(3) 0.063(2) Uani 1 1 d .
H7A H 0.3541 0.5899 0.2107 0.076 Uiso 1 1 calc R
C8 C 0.3244(7) 0.6144(5) 0.1284(3) 0.060(2) Uani 1 1 d .
H8A H 0.3923 0.5980 0.1151 0.072 Uiso 1 1 calc R
C9 C 0.2234(7) 0.6493(5) 0.0961(3) 0.055(2) Uani 1 1 d .
C10 C 0.2118(7) 0.6639(5) 0.0393(3) 0.056(2) Uani 1 1 d .
C11 C 0.1136(7) 0.6978(5) 0.0080(3) 0.058(2) Uani 1 1 d .
C12 C 0.1025(8) 0.7161(6) -0.0501(3) 0.075(3) Uani 1 1 d .
H12A H 0.1575 0.7060 -0.0738 0.090 Uiso 1 1 calc R
C13 C -0.0011(9) 0.7502(6) -0.0636(3) 0.074(3) Uani 1 1 d .
H13A H -0.0315 0.7676 -0.0990 0.089 Uiso 1 1 calc R
C14 C -0.0579(7) 0.7560(5) -0.0156(3) 0.056(2) Uani 1 1 d .
C15 C -0.1675(7) 0.7896(5) -0.0132(3) 0.057(2) Uani 1 1 d .
C16 C -0.2213(7) 0.7949(4) 0.0344(3) 0.055(2) Uani 1 1 d .
C17 C -0.3313(7) 0.8313(5) 0.0384(4) 0.065(2) Uani 1 1 d .
H17A H -0.3784 0.8558 0.0094 0.078 Uiso 1 1 calc R
C18 C -0.3558(7) 0.8245(5) 0.0904(3) 0.062(2) Uani 1 1 d .
H18A H -0.4221 0.8429 0.1042 0.075 Uiso 1 1 calc R
C19 C -0.2593(7) 0.7829(5) 0.1210(3) 0.0563(19) Uani 1 1 d .
C20 C -0.2487(7) 0.7660(4) 0.1780(3) 0.056(2) Uani 1 1 d .
C21 C 0.2017(7) 0.6190(5) 0.2846(3) 0.059(2) Uani 1 1 d .
C22 C 0.2442(8) 0.6683(6) 0.3265(3) 0.074(3) Uani 1 1 d .
H22A H 0.2271 0.7190 0.3219 0.089 Uiso 1 1 calc R
C23 C 0.3116(9) 0.6439(6) 0.3750(4) 0.081(3) Uani 1 1 d .
H23A H 0.3388 0.6785 0.4026 0.097 Uiso 1 1 calc R
C24 C 0.3390(9) 0.5705(6) 0.3834(4) 0.083(3) Uani 1 1 d .
C25 C 0.2962(10) 0.5215(6) 0.3426(4) 0.103(4) Uani 1 1 d .
H25A H 0.3130 0.4708 0.3474 0.123 Uiso 1 1 calc R
C26 C 0.2273(9) 0.5459(6) 0.2937(4) 0.089(3) Uani 1 1 d .
H26A H 0.1984 0.5110 0.2667 0.107 Uiso 1 1 calc R
C27 C 0.4194(11) 0.5435(7) 0.4358(4) 0.125(5) Uani 1 1 d .
H27A H 0.4284 0.4902 0.4342 0.187 Uiso 1 1 calc R
H27B H 0.3846 0.5565 0.4682 0.187 Uiso 1 1 calc R
H27C H 0.4956 0.5669 0.4379 0.187 Uiso 1 1 calc R
C31 C 0.3130(7) 0.6431(5) 0.0097(3) 0.059(2) Uani 1 1 d .
C32 C 0.4219(8) 0.6788(5) 0.0209(4) 0.073(3) Uani 1 1 d .
H32A H 0.4308 0.7188 0.0457 0.087 Uiso 1 1 calc R
C33 C 0.5161(8) 0.6565(5) -0.0037(4) 0.075(3) Uani 1 1 d .
H33A H 0.5880 0.6813 0.0052 0.090 Uiso 1 1 calc R
C34 C 0.5081(9) 0.5989(5) -0.0410(4) 0.068(2) Uani 1 1 d .
C35 C 0.4008(10) 0.5632(5) -0.0526(4) 0.078(3) Uani 1 1 d .
H35A H 0.3931 0.5236 -0.0778 0.094 Uiso 1 1 calc R
C36 C 0.3040(9) 0.5842(5) -0.0282(4) 0.072(2) Uani 1 1 d .
H36A H 0.2325 0.5589 -0.0371 0.086 Uiso 1 1 calc R
C37 C 0.6146(9) 0.5742(6) -0.0672(4) 0.098(3) Uani 1 1 d .
H37A H 0.6810 0.6057 -0.0541 0.147 Uiso 1 1 calc R
H37B H 0.5966 0.5781 -0.1070 0.147 Uiso 1 1 calc R
H37C H 0.6337 0.5233 -0.0570 0.147 Uiso 1 1 calc R
C41 C -0.2280(7) 0.8263(5) -0.0650(3) 0.059(2) Uani 1 1 d .
C42 C -0.1868(10) 0.8932(6) -0.0827(4) 0.096(4) Uani 1 1 d .
H42A H -0.1203 0.9149 -0.0621 0.115 Uiso 1 1 calc R
C43 C -0.2414(10) 0.9290(6) -0.1301(4) 0.093(3) Uani 1 1 d .
H43A H -0.2114 0.9743 -0.1409 0.112 Uiso 1 1 calc R
C44 C -0.3394(8) 0.8981(6) -0.1614(3) 0.070(2) Uani 1 1 d .
C45 C -0.3781(8) 0.8309(6) -0.1449(3) 0.072(3) Uani 1 1 d .
H45A H -0.4431 0.8084 -0.1661 0.087 Uiso 1 1 calc R
C46 C -0.3238(8) 0.7958(5) -0.0981(3) 0.067(2) Uani 1 1 d .
H46A H -0.3526 0.7497 -0.0883 0.081 Uiso 1 1 calc R
C47 C -0.3978(10) 0.9379(7) -0.2139(4) 0.114(4) Uani 1 1 d .
H47A H -0.4656 0.9099 -0.2305 0.171 Uiso 1 1 calc R
H47B H -0.3422 0.9418 -0.2399 0.171 Uiso 1 1 calc R
H47C H -0.4222 0.9871 -0.2044 0.171 Uiso 1 1 calc R
C51 C -0.3466(7) 0.7920(5) 0.2086(3) 0.057(2) Uani 1 1 d .
C52 C -0.4550(7) 0.7570(5) 0.2024(4) 0.066(2) Uani 1 1 d .
H52A H -0.4689 0.7164 0.1784 0.079 Uiso 1 1 calc R
C53 C -0.5429(8) 0.7813(6) 0.2311(4) 0.077(3) Uani 1 1 d .
H53A H -0.6156 0.7568 0.2260 0.093 Uiso 1 1 calc R
C54 C -0.5262(9) 0.8410(5) 0.2672(4) 0.069(2) Uani 1 1 d .
C55 C -0.4185(9) 0.8763(6) 0.2721(4) 0.079(3) Uani 1 1 d .
H55A H -0.4058 0.9183 0.2949 0.095 Uiso 1 1 calc R
C56 C -0.3286(8) 0.8518(5) 0.2446(4) 0.071(2) Uani 1 1 d .
H56A H -0.2555 0.8757 0.2503 0.085 Uiso 1 1 calc R
C57 C -0.6230(10) 0.8677(7) 0.2986(5) 0.108(4) Uani 1 1 d .
H57A H -0.5951 0.9097 0.3215 0.162 Uiso 1 1 calc R
H57B H -0.6449 0.8280 0.3217 0.162 Uiso 1 1 calc R
H57C H -0.6907 0.8825 0.2726 0.162 Uiso 1 1 calc R
C61 C -0.1006(9) 0.6114(6) 0.0855(4) 0.093(3) Uani 1 1 d .
C62 C -0.0589(8) 0.5441(6) 0.1173(4) 0.085(3) Uani 1 1 d D
C63 C -0.1073(11) 0.5253(7) 0.1642(5) 0.120(5) Uani 1 1 d D
H63A H -0.1648 0.5560 0.1758 0.144 Uiso 1 1 calc R
C64 C -0.0717(15) 0.4617(8) 0.1942(6) 0.174(8) Uani 1 1 d D
H64A H -0.1026 0.4486 0.2262 0.209 Uiso 1 1 calc R
C65 C 0.0128(15) 0.4184(11) 0.1736(9) 0.202(14) Uani 1 1 d D
H65A H 0.0368 0.3750 0.1933 0.242 Uiso 1 1 calc R
C66 C 0.0650(17) 0.4328(11) 0.1269(10) 0.205(12) Uani 1 1 d D
H66A H 0.1222 0.4022 0.1149 0.245 Uiso 1 1 calc R
C67 C 0.0231(10) 0.4977(7) 0.0999(7) 0.137(6) Uani 1 1 d D
H67A H 0.0530 0.5106 0.0675 0.164 Uiso 1 1 calc R
C71 C 0.1588(16) 0.8819(7) 0.0822(7) 0.28(2) Uani 1 1 d D
C72 C 0.1979(17) 0.8472(7) 0.1311(9) 0.33(3) Uani 1 1 d D
H72A H 0.2687 0.8225 0.1433 0.396 Uiso 1 1 calc R
C73 C 0.1006(18) 0.8596(9) 0.1572(8) 0.31(2) Uani 1 1 d D
H73A H 0.1135 0.8386 0.1926 0.378 Uiso 1 1 calc R
C74 C -0.0098(15) 0.8929(10) 0.1486(8) 0.184(9) Uani 1 1 d D
H74A H -0.0680 0.8965 0.1715 0.221 Uiso 1 1 calc R
C75 C -0.0067(17) 0.9191(8) 0.0953(9) 0.33(2) Uani 1 1 d D
H75A H -0.0767 0.9444 0.0828 0.392 Uiso 1 1 calc R
C76 C 0.0647(19) 0.9203(8) 0.0546(7) 0.256(18) Uani 1 1 d D
H76A H 0.0527 0.9410 0.0191 0.307 Uiso 1 1 calc R
C77 C 0.242(2) 0.8814(13) 0.0399(12) 0.35(2) Uani 1 1 d D
H77A H 0.3132 0.8550 0.0546 0.524 Uiso 1 1 calc R
H77B H 0.2618 0.9319 0.0313 0.524 Uiso 1 1 calc R
H77C H 0.2053 0.8570 0.0066 0.524 Uiso 1 1 calc R
O1 O -0.1702(8) 0.6048(4) 0.0447(4) 0.136(3) Uani 1 1 d .

loop_
_atom_site_aniso_label
_atom_site_aniso_U_11
_atom_site_aniso_U_22
_atom_site_aniso_U_33
_atom_site_aniso_U_23
_atom_site_aniso_U_13
_atom_site_aniso_U_12
Ir1 0.04836(18) 0.0685(2) 0.03958(17) 0.00897(17) -0.00592(11) -0.00697(17)
N1 0.049(4) 0.056(4) 0.051(4) 0.006(3) -0.007(3) -0.006(3)
N2 0.050(4) 0.065(4) 0.041(3) 0.002(3) -0.007(3) -0.008(3)
N3 0.060(4) 0.058(4) 0.049(4) 0.004(3) -0.011(3) -0.004(3)
N4 0.063(4) 0.054(4) 0.040(3) 0.001(3) -0.002(3) -0.007(3)
C1 0.049(5) 0.059(5) 0.051(5) 0.003(4) -0.005(4) 0.003(4)
C2 0.056(5) 0.093(7) 0.046(4) 0.008(5) 0.009(4) -0.001(5)
C3 0.064(5) 0.091(7) 0.036(4) 0.013(4) 0.006(4) 0.001(5)
C4 0.055(5) 0.063(5) 0.043(4) 0.003(4) -0.006(4) -0.001(4)
C5 0.054(5) 0.063(5) 0.039(4) 0.003(4) -0.007(3) -0.005(4)
C6 0.053(5) 0.064(5) 0.038(4) 0.005(4) -0.005(3) -0.007(4)
C7 0.055(5) 0.077(6) 0.053(5) 0.001(4) -0.007(4) 0.001(4)
C8 0.053(5) 0.069(6) 0.054(5) -0.003(4) -0.007(4) 0.002(4)
C9 0.051(5) 0.065(5) 0.046(4) -0.005(4) -0.003(4) -0.012(4)
C10 0.061(5) 0.061(5) 0.044(4) -0.001(4) 0.003(4) -0.011(4)
C11 0.060(5) 0.064(6) 0.047(4) 0.005(4) 0.003(4) -0.006(4)
C12 0.076(6) 0.104(8) 0.046(5) 0.015(5) 0.010(4) 0.003(6)
C13 0.088(7) 0.095(7) 0.039(5) 0.013(5) 0.005(4) 0.001(6)
C14 0.068(5) 0.061(5) 0.035(4) -0.001(4) -0.001(4) -0.007(4)
C15 0.066(5) 0.054(5) 0.044(4) 0.006(4) -0.011(4) -0.008(4)
C16 0.075(5) 0.043(4) 0.042(4) -0.001(4) -0.010(4) -0.008(4)
C17 0.068(6) 0.065(6) 0.057(5) 0.002(4) -0.013(4) 0.009(5)
C18 0.060(5) 0.067(6) 0.055(5) -0.003(4) -0.008(4) 0.012(4)
C19 0.054(5) 0.061(5) 0.050(5) 0.001(4) -0.003(4) -0.005(4)
C20 0.053(5) 0.060(5) 0.053(5) -0.002(4) 0.000(4) -0.006(4)
C21 0.055(5) 0.076(6) 0.043(4) 0.007(4) -0.002(4) -0.002(4)
C22 0.081(6) 0.083(7) 0.051(5) 0.001(5) -0.014(4) 0.003(5)
C23 0.093(7) 0.092(8) 0.051(5) 0.003(5) -0.013(5) -0.010(6)
C24 0.088(7) 0.100(8) 0.053(5) 0.020(6) -0.023(5) -0.001(6)
C25 0.122(9) 0.083(8) 0.085(7) 0.014(6) -0.043(7) 0.007(7)
C26 0.103(8) 0.077(7) 0.074(6) 0.009(5) -0.029(6) -0.005(6)
C27 0.129(10) 0.144(11) 0.084(8) 0.031(8) -0.043(7) -0.003(9)
C31 0.065(5) 0.066(6) 0.043(4) 0.006(4) 0.001(4) -0.010(4)
C32 0.074(6) 0.072(6) 0.073(6) -0.015(5) 0.016(5) -0.017(5)
C33 0.067(6) 0.077(7) 0.081(6) 0.000(5) 0.017(5) -0.012(5)
C34 0.080(7) 0.069(6) 0.055(5) 0.007(5) 0.007(5) 0.007(5)
C35 0.109(8) 0.074(7) 0.052(5) -0.013(5) 0.012(5) -0.005(6)
C36 0.079(6) 0.075(6) 0.059(5) -0.007(5) 0.000(5) -0.016(5)
C37 0.106(8) 0.114(9) 0.077(7) -0.001(6) 0.025(6) 0.022(7)
C41 0.069(5) 0.058(5) 0.046(5) 0.004(4) -0.007(4) -0.001(4)
C42 0.118(9) 0.078(7) 0.075(7) 0.018(6) -0.041(6) -0.029(6)
C43 0.123(9) 0.075(7) 0.069(6) 0.019(5) -0.030(6) -0.022(6)
C44 0.076(6) 0.085(7) 0.042(5) 0.003(5) -0.011(4) 0.008(5)
C45 0.068(6) 0.096(7) 0.048(5) 0.000(5) -0.010(4) -0.013(5)
C46 0.078(6) 0.071(6) 0.049(5) -0.001(4) -0.004(4) -0.017(5)
C47 0.123(9) 0.136(10) 0.069(7) 0.031(7) -0.033(6) 0.017(8)
C51 0.056(5) 0.064(5) 0.048(4) 0.003(4) -0.003(3) 0.003(4)
C52 0.058(5) 0.069(6) 0.071(6) -0.014(5) 0.005(4) -0.004(4)
C53 0.059(5) 0.087(7) 0.085(7) -0.002(6) 0.006(5) -0.005(5)
C54 0.080(6) 0.069(6) 0.060(5) 0.007(5) 0.014(5) 0.010(5)
C55 0.098(8) 0.074(7) 0.065(6) -0.014(5) 0.010(5) -0.014(6)
C56 0.072(6) 0.079(7) 0.061(5) -0.002(5) 0.007(5) -0.016(5)
C57 0.110(9) 0.117(9) 0.108(9) -0.005(8) 0.048(7) 0.020(8)
C61 0.078(7) 0.105(9) 0.083(7) 0.014(6) -0.029(6) 0.017(6)
C62 0.058(6) 0.086(8) 0.105(8) -0.006(7) -0.014(5) -0.013(6)
C63 0.147(11) 0.106(10) 0.098(9) 0.035(8) -0.011(8) -0.055(9)
C64 0.20(2) 0.145(16) 0.158(15) 0.055(13) -0.047(14) -0.082(14)
C65 0.117(15) 0.092(12) 0.35(4) -0.020(17) -0.117(19) 0.014(12)
C66 0.120(16) 0.139(19) 0.35(4) -0.04(2) 0.018(18) -0.025(14)
C67 0.085(9) 0.061(8) 0.255(18) -0.030(10) -0.004(10) -0.007(7)
C71 0.22(3) 0.15(3) 0.48(6) -0.17(3) 0.03(4) -0.07(2)
C72 0.64(7) 0.083(14) 0.21(3) 0.031(15) -0.12(4) 0.05(2)
C73 0.35(4) 0.15(2) 0.39(5) -0.08(3) -0.11(4) -0.11(3)
C74 0.149(16) 0.22(2) 0.172(19) -0.011(16) -0.011(13) -0.062(16)
C75 0.41(4) 0.21(2) 0.29(3) 0.15(2) -0.18(3) -0.25(3)
C76 0.38(4) 0.18(2) 0.165(18) 0.082(16) -0.10(2) -0.22(2)
C77 0.42(5) 0.29(3) 0.39(4) -0.18(3) 0.24(4) -0.02(3)
O1 0.141(7) 0.097(6) 0.143(7) -0.007(5) -0.069(6) -0.023(5)

loop_
_atom_type_symbol
_atom_type_description
_atom_type_scat_dispersion_real
_atom_type_scat_dispersion_imag
_atom_type_scat_source
C C 0.0033 0.0016 'International Tables Vol C Tables 4.2.6.8 and 6.1.1.4'
H H 0.0000 0.0000 'International Tables Vol C Tables 4.2.6.8 and 6.1.1.4'
N N 0.0061 0.0033 'International Tables Vol C Tables 4.2.6.8 and 6.1.1.4'
O O 0.0106 0.0060 'International Tables Vol C Tables 4.2.6.8 and 6.1.1.4'
Ir Ir -1.4442 7.9887 'International Tables Vol C Tables 4.2.6.8 and 6.1.1.4'

loop_
_geom_angle_atom_site_label_1
_geom_angle_atom_site_label_2
_geom_angle_atom_site_label_3
_geom_angle
N3 Ir1 C61 89.0(4)
N3 Ir1 N4 90.2(2)
C61 Ir1 N4 90.6(3)
N3 Ir1 N2 89.9(2)
C61 Ir1 N2 93.4(3)
N4 Ir1 N2 176.0(2)
N3 Ir1 N1 176.4(2)
C61 Ir1 N1 94.6(4)
N4 Ir1 N1 89.6(2)
N2 Ir1 N1 90.0(2)
C4 N1 C1 107.3(6)
C4 N1 Ir1 126.0(5)
C1 N1 Ir1 126.6(5)
C9 N2 C6 107.7(6)
C9 N2 Ir1 126.3(5)
C6 N2 Ir1 126.1(5)
C11 N3 C14 107.1(7)
C11 N3 Ir1 126.4(5)
C14 N3 Ir1 126.5(6)
C19 N4 C16 107.3(7)
C19 N4 Ir1 126.8(5)
C16 N4 Ir1 125.9(6)
N1 C1 C20 125.4(7)
N1 C1 C2 108.3(6)
C20 C1 C2 126.3(8)
C3 C2 C1 108.5(7)
C2 C3 C4 108.0(7)
N1 C4 C5 126.0(7)
N1 C4 C3 107.8(7)
C5 C4 C3 126.1(7)
C6 C5 C4 125.2(7)
C6 C5 C21 118.2(7)
C4 C5 C21 116.6(7)
N2 C6 C5 126.6(7)
N2 C6 C7 108.1(7)
C5 C6 C7 125.3(7)
C8 C7 C6 108.1(7)
C7 C8 C9 107.7(7)
N2 C9 C10 126.4(7)
N2 C9 C8 108.5(7)
C10 C9 C8 125.1(8)
C9 C10 C11 124.9(8)
C9 C10 C31 117.5(7)
C11 C10 C31 117.6(7)
N3 C11 C10 125.9(7)
N3 C11 C12 108.5(7)
C10 C11 C12 125.5(8)
C13 C12 C11 107.2(8)
C12 C13 C14 109.2(8)
N3 C14 C15 126.0(7)
N3 C14 C13 108.1(8)
C15 C14 C13 125.9(7)
C16 C15 C14 124.9(7)
C16 C15 C41 117.7(8)
C14 C15 C41 117.3(7)
C15 C16 N4 126.4(8)
C15 C16 C17 125.9(7)
N4 C16 C17 107.6(7)
C18 C17 C16 109.2(7)
C17 C18 C19 106.4(8)
N4 C19 C20 125.9(7)
N4 C19 C18 109.5(7)
C20 C19 C18 124.5(8)
C1 C20 C19 125.5(8)
C1 C20 C51 117.3(7)
C19 C20 C51 117.2(7)
C26 C21 C22 116.9(8)
C26 C21 C5 121.7(8)
C22 C21 C5 121.4(8)
C21 C22 C23 121.4(9)
C24 C23 C22 121.4(9)
C23 C24 C25 117.6(8)
C23 C24 C27 121.7(10)
C25 C24 C27 120.6(10)
C24 C25 C26 121.1(10)
C21 C26 C25 121.6(9)
C32 C31 C36 117.0(8)
C32 C31 C10 121.6(8)
C36 C31 C10 121.3(8)
C33 C32 C31 121.4(9)
C32 C33 C34 122.1(9)
C33 C34 C35 117.2(9)
C33 C34 C37 121.1(9)
C35 C34 C37 121.7(9)
C34 C35 C36 122.2(9)
C35 C36 C31 120.2(9)
C46 C41 C42 116.3(8)
C46 C41 C15 123.3(8)
C42 C41 C15 120.4(7)
C41 C42 C43 121.9(9)
C44 C43 C42 120.4(9)
C45 C44 C43 117.8(8)
C45 C44 C47 122.4(9)
C43 C44 C47 119.7(9)
C44 C45 C46 121.5(8)
C45 C46 C41 122.0(8)
C52 C51 C56 118.1(8)
C52 C51 C20 121.8(8)
C56 C51 C20 120.1(8)
C51 C52 C53 120.9(8)
C52 C53 C54 121.6(9)
C55 C54 C53 116.8(9)
C55 C54 C57 121.6(9)
C53 C54 C57 121.5(10)
C54 C55 C56 122.3(9)
C55 C56 C51 120.2(9)
O1 C61 C62 119.0(11)
O1 C61 Ir1 121.8(8)
C62 C61 Ir1 118.8(7)
C67 C62 C63 118.9(13)
C67 C62 C61 121.3(12)
C63 C62 C61 119.7(10)
C62 C63 C64 121.0(14)
C63 C64 C65 115.9(16)
C66 C65 C64 127(2)
C65 C66 C67 113(2)
C62 C67 C66 124.7(18)
C72 C71 C76 142.5(17)
C72 C71 C77 116(2)
C76 C71 C77 102(2)
C71 C72 C73 98.3(16)
C72 C73 C74 141.3(17)
C75 C74 C73 98.1(16)
C76 C75 C74 141.2(17)
C71 C76 C75 98.5(16)

loop_
_geom_bond_atom_site_label_1
_geom_bond_atom_site_label_2
_geom_bond_distance
Ir1 N3 2.035(6)
Ir1 C61 2.038(12)
Ir1 N4 2.040(6)
Ir1 N2 2.042(6)
Ir1 N1 2.049(6)
N1 C4 1.381(9)
N1 C1 1.383(10)
N2 C9 1.369(9)
N2 C6 1.376(9)
N3 C11 1.376(10)
N3 C14 1.380(9)
N4 C19 1.366(10)
N4 C16 1.388(9)
C1 C20 1.386(10)
C1 C2 1.417(10)
C2 C3 1.333(11)
C3 C4 1.433(10)
C4 C5 1.392(10)
C5 C6 1.383(10)
C5 C21 1.496(10)
C6 C7 1.437(11)
C7 C8 1.333(11)
C8 C9 1.438(10)
C9 C10 1.389(10)
C10 C11 1.396(11)
C10 C31 1.494(11)
C11 C12 1.435(11)
C12 C13 1.328(12)
C13 C14 1.417(11)
C14 C15 1.397(11)
C15 C16 1.387(11)
C15 C41 1.495(10)
C16 C17 1.430(11)
C17 C18 1.339(11)
C18 C19 1.441(10)
C19 C20 1.403(10)
C20 C51 1.504(11)
C21 C26 1.351(12)
C21 C22 1.378(11)
C22 C23 1.380(11)
C23 C24 1.357(13)
C24 C25 1.358(13)
C24 C27 1.533(12)
C25 C26 1.394(12)
C31 C32 1.388(11)
C31 C36 1.391(11)
C32 C33 1.364(12)
C33 C34 1.365(12)
C34 C35 1.373(12)
C34 C37 1.516(12)
C35 C36 1.380(12)
C41 C46 1.370(10)
C41 C42 1.376(12)
C42 C43 1.382(12)
C43 C44 1.373(12)
C44 C45 1.359(12)
C44 C47 1.524(11)
C45 C46 1.366(11)
C51 C52 1.374(11)
C51 C56 1.376(11)
C52 C53 1.374(12)
C53 C54 1.375(12)
C54 C55 1.371(12)
C54 C57 1.509(12)
C55 C56 1.375(12)
C61 O1 1.180(11)
C61 C62 1.470(14)
C62 C67 1.364(9)
C62 C63 1.377(8)
C63 C64 1.378(9)
C64 C65 1.386(9)
C65 C66 1.378(10)
C66 C67 1.383(10)
C71 C72 1.355(10)
C71 C76 1.364(10)
C71 C77 1.499(10)
C72 C73 1.374(10)
C73 C74 1.381(10)
C74 C75 1.380(10)
C75 C76 1.368(10)
